data_4305577
loop_
_publ_author_name
'Ariadna Garza-Ortiz'
'Palanisamy Uma Maheswari'
'Maxime Siegler'
'Anthony L. Spek'
'Jan Reedijk'

_publ_section_title
;
Ruthenium(III) Chloride Complex with a Tridentate Bis(arylimino)pyridine
Ligand: Synthesis, Spectra, X-ray Structure, 9-Ethylguanine Binding
Pattern, and In Vitro Cytotoxicity
;
_journal_name_full 'Inorganic Chemistry'
_journal_page_first 6964
_journal_page_last 6973
_journal_paper_doi 10.1021/ic8005579
_journal_volume 47
_journal_year 2008
_chemical_formula_moiety 'C39 H47 N13 O3 Ru, 2(C H4 O), 2(Cl O4)'
_chemical_formula_sum 'C41 H55 Cl2 N13 O13 Ru'
_chemical_formula_weight 1109.95
_chemical_name_systematic
; 
 ? 
;
_space_group_IT_number 43
_symmetry_cell_setting orthorhombic
_symmetry_space_group_name_Hall 'F 2 -2d'
_symmetry_space_group_name_H-M 'F d d 2'
_atom_sites_solution_hydrogens difmap
_atom_sites_solution_primary heavy
_atom_sites_solution_secondary difmap
_audit_creation_method SHELXL-97
_cell_angle_alpha 90.00
_cell_angle_beta 90.00
_cell_angle_gamma 90.00
_cell_formula_units_Z 8
_cell_length_a 25.2350(1)
_cell_length_b 30.8420(2)
_cell_length_c 12.2446(1)
_cell_measurement_reflns_used 18352
_cell_measurement_temperature 150(2)
_cell_measurement_theta_max 27.50
_cell_measurement_theta_min 1.96
_cell_volume 9529.95(11)
_computing_cell_refinement 'PEAKREF (Schreurs, 2005)'
_computing_data_collection 'COLLECT (Nonius, 1999)'
_computing_data_reduction 'EVALCCD (Duisenberg et al., 2003)'
_computing_molecular_graphics 'PLATON (Spek, 2003)'
_computing_publication_material 'PLATON (Spek, 2003)'
_computing_structure_refinement 'SHELXL-97 (Sheldrick, 1997)'
_computing_structure_solution 'DIRDIF99 (Beurskens et al., 1999)'
_diffrn_ambient_temperature 150(2)
_diffrn_measured_fraction_theta_full 1.000
_diffrn_measured_fraction_theta_max 1.000
_diffrn_measurement_device_type 'Nonius KappaCCD diffractometer'
_diffrn_measurement_method '\f and \w scans'
_diffrn_radiation_monochromator graphite
_diffrn_radiation_source 'fine-focus sealed tube'
_diffrn_radiation_type MoK\a
_diffrn_radiation_wavelength 0.71073
_diffrn_reflns_av_R_equivalents 0.0149
_diffrn_reflns_av_sigmaI/netI 0.0168
_diffrn_reflns_limit_h_max 31
_diffrn_reflns_limit_h_min -32
_diffrn_reflns_limit_k_max 40
_diffrn_reflns_limit_k_min -40
_diffrn_reflns_limit_l_max 15
_diffrn_reflns_limit_l_min -15
_diffrn_reflns_number 25117
_diffrn_reflns_theta_full 27.50
_diffrn_reflns_theta_max 27.50
_diffrn_reflns_theta_min 1.96
_exptl_absorpt_coefficient_mu 0.519
_exptl_absorpt_correction_T_max 0.836
_exptl_absorpt_correction_T_min 0.747
_exptl_absorpt_correction_type multi-scan
_exptl_absorpt_process_details '(SADABS; Sheldrick, 2002)'
_exptl_crystal_colour 'dark brown'
_exptl_crystal_density_diffrn 1.547
_exptl_crystal_density_method 'not measured'
_exptl_crystal_description block
_exptl_crystal_F_000 4592
_exptl_crystal_size_max 0.50
_exptl_crystal_size_mid 0.41
_exptl_crystal_size_min 0.35
_refine_diff_density_max 0.295
_refine_diff_density_min -0.297
_refine_diff_density_rms 0.043
_refine_ls_abs_structure_details 'Flack H D (1983), Acta Cryst. A39, 876-881'
_refine_ls_abs_structure_Flack -0.025(14)
_refine_ls_extinction_method none
_refine_ls_goodness_of_fit_ref 1.059
_refine_ls_hydrogen_treatment mixed
_refine_ls_matrix_type full
_refine_ls_number_parameters 336
_refine_ls_number_reflns 5448
_refine_ls_number_restraints 4
_refine_ls_restrained_S_all 1.059
_refine_ls_R_factor_all 0.0202
_refine_ls_R_factor_gt 0.0186
_refine_ls_shift/su_max 0.000
_refine_ls_shift/su_mean 0.000
_refine_ls_structure_factor_coef Fsqd
_refine_ls_weighting_details 'calc w=1/[\s^2^(Fo^2^)+(0.0282P)^2^+7.6150P] where P=(Fo^2^+2Fc^2^)/3'
_refine_ls_weighting_scheme calc
_refine_ls_wR_factor_gt 0.0474
_refine_ls_wR_factor_ref 0.0482
_reflns_number_gt 5276
_reflns_number_total 5448
_reflns_threshold_expression I>2\s(I)
_cod_data_source_file ic8005579-file004_2.cif
_cod_data_source_block RuL1-9EtGua
_cod_database_code 4305577

loop_
_symmetry_equiv_pos_as_xyz
'x, y, z'
'-x, -y, z'
'-x+1/4, y+1/4, z+1/4'
'x+3/4, -y+3/4, z+1/4'
'x, y+1/2, z+1/2'
'-x, -y+1/2, z+1/2'
'-x+1/4, y+3/4, z+3/4'
'x+3/4, -y+5/4, z+3/4'
'x+1/2, y, z+1/2'
'-x+1/2, -y, z+1/2'
'-x+3/4, y+1/4, z+3/4'
'x+5/4, -y+3/4, z+3/4'
'x+1/2, y+1/2, z'
'-x+1/2, -y+1/2, z'
'-x+3/4, y+3/4, z+1/4'
'x+5/4, -y+5/4, z+1/4'

loop_
_atom_site_label
_atom_site_type_symbol
_atom_site_fract_x
_atom_site_fract_y
_atom_site_fract_z
_atom_site_U_iso_or_equiv
_atom_site_adp_type
_atom_site_occupancy
_atom_site_symmetry_multiplicity
_atom_site_calc_flag
_atom_site_refinement_flags
_atom_site_disorder_assembly
_atom_site_disorder_group
Ru1 Ru 0.2500 0.2500 0.990869(13) 0.01373(4) Uani 1 2 d S . .
C1 C 0.20901(6) 0.23173(5) 0.77769(13) 0.0208(3) Uani 1 1 d . . .
C2 C 0.20866(7) 0.23114(6) 0.66401(15) 0.0282(4) Uani 1 1 d . . .
H2 H 0.1802 0.2179 0.6257 0.034 Uiso 1 1 calc R . .
C3 C 0.2500 0.2500 0.6075(2) 0.0312(6) Uani 1 2 d S . .
H3 H 0.2500 0.2500 0.5300 0.037 Uiso 1 2 calc SR . .
C4 C 0.16996(6) 0.21382(5) 0.85059(14) 0.0211(3) Uani 1 1 d . . .
H4 H 0.1388 0.2003 0.8232 0.025 Uiso 1 1 calc R . .
C5 C 0.14527(6) 0.19027(5) 1.02368(13) 0.0173(3) Uani 1 1 d . . .
C6 C 0.11468(6) 0.20972(5) 1.10487(13) 0.0197(3) Uani 1 1 d . . .
C7 C 0.08528(7) 0.18304(5) 1.17432(14) 0.0224(3) Uani 1 1 d . . .
H7 H 0.0640 0.1960 1.2293 0.027 Uiso 1 1 calc R . .
C8 C 0.08629(7) 0.13804(5) 1.16527(15) 0.0245(3) Uani 1 1 d . . .
C9 C 0.11576(7) 0.12001(5) 1.08187(15) 0.0230(3) Uani 1 1 d . . .
H9 H 0.1160 0.0894 1.0740 0.028 Uiso 1 1 calc R . .
C10 C 0.14522(6) 0.14494(5) 1.00863(13) 0.0190(3) Uani 1 1 d . . .
C11 C 0.11089(7) 0.25825(5) 1.11402(15) 0.0253(4) Uani 1 1 d . . .
H11A H 0.1448 0.2699 1.1395 0.038 Uiso 1 1 calc R . .
H11B H 0.0829 0.2659 1.1662 0.038 Uiso 1 1 calc R . .
H11C H 0.1024 0.2706 1.0423 0.038 Uiso 1 1 calc R . .
C12 C 0.05532(8) 0.10967(6) 1.24267(19) 0.0384(4) Uani 1 1 d . . .
H12A H 0.0396 0.0855 1.2021 0.058 Uiso 1 1 calc R . .
H12B H 0.0272 0.1268 1.2770 0.058 Uiso 1 1 calc R . .
H12C H 0.0791 0.0983 1.2991 0.058 Uiso 1 1 calc R . .
C13 C 0.17447(7) 0.12208(5) 0.91817(15) 0.0237(3) Uani 1 1 d . . .
H13A H 0.1872 0.0939 0.9445 0.036 Uiso 1 1 calc R . .
H13B H 0.2047 0.1398 0.8951 0.036 Uiso 1 1 calc R . .
H13C H 0.1506 0.1177 0.8561 0.036 Uiso 1 1 calc R . .
C18 C 0.31064(6) 0.17200(5) 0.91341(14) 0.0204(3) Uani 1 1 d . . .
H18 H 0.3224 0.1890 0.8534 0.024 Uiso 1 1 calc R . .
C15 C 0.29677(6) 0.11558(5) 1.01782(13) 0.0185(3) Uani 1 1 d . . .
C14 C 0.26822(7) 0.06923(5) 1.14259(14) 0.0214(3) Uani 1 1 d . . .
C17 C 0.24980(6) 0.14684(5) 1.16934(14) 0.0184(3) Uani 1 1 d . . .
C16 C 0.27538(6) 0.15246(5) 1.06672(13) 0.0163(3) Uani 1 1 d . . .
C19 C 0.34024(8) 0.10021(6) 0.83594(16) 0.0313(4) Uani 1 1 d . . .
H19A H 0.3600 0.0760 0.8698 0.038 Uiso 1 1 calc R . .
H19B H 0.3652 0.1168 0.7895 0.038 Uiso 1 1 calc R . .
C20 C 0.29599(10) 0.08222(8) 0.76592(18) 0.0475(5) Uani 1 1 d . . .
H20A H 0.2726 0.0642 0.8110 0.071 Uiso 1 1 calc R . .
H20B H 0.3111 0.0646 0.7071 0.071 Uiso 1 1 calc R . .
H20C H 0.2756 0.1062 0.7344 0.071 Uiso 1 1 calc R . .
N1 N 0.2500 0.2500 0.83338(19) 0.0172(5) Uani 1 2 d S . .
N2 N 0.17853(5) 0.21666(4) 0.95492(11) 0.0166(2) Uani 1 1 d . . .
N7 N 0.28416(5) 0.18799(4) 0.99708(11) 0.0173(2) Uani 1 1 d . . .
N8 N 0.31926(5) 0.12874(4) 0.92212(11) 0.0216(3) Uani 1 1 d . . .
N6 N 0.29501(6) 0.07420(4) 1.05126(11) 0.0225(3) Uani 1 1 d . . .
N5 N 0.25943(7) 0.02952(5) 1.18214(14) 0.0302(3) Uani 1 1 d D . .
H5A H 0.2472(7) 0.0270(7) 1.2482(10) 0.029(6) Uiso 1 1 d D . .
H5B H 0.2710(9) 0.0073(5) 1.1453(16) 0.031(6) Uiso 1 1 d D . .
N4 N 0.24702(5) 0.10352(4) 1.19953(12) 0.0205(3) Uani 1 1 d . . .
H4A H 0.2302 0.0975 1.2606 0.025 Uiso 1 1 calc R . .
O1 O 0.2500 0.2500 1.1610(2) 0.0404(7) Uani 1 2 d SD . .
H1 H 0.2567(9) 0.2733(5) 1.1913(18) 0.039(7) Uiso 1 1 d D . .
O2 O 0.23030(5) 0.17417(3) 1.23189(10) 0.0257(2) Uani 1 1 d . . .
Cl1 Cl 0.182304(19) 0.050377(15) 0.45569(4) 0.03277(10) Uani 1 1 d . . .
O3 O 0.19938(9) 0.05089(6) 0.56613(14) 0.0646(5) Uani 1 1 d . . .
O4 O 0.12747(7) 0.04229(8) 0.45362(17) 0.0770(7) Uani 1 1 d . . .
O5 O 0.21004(9) 0.01714(6) 0.39661(17) 0.0727(6) Uani 1 1 d . . .
O6 O 0.19321(7) 0.09148(5) 0.40645(13) 0.0451(4) Uani 1 1 d . . .
C21 C 0.15465(11) 0.24226(7) 0.39560(18) 0.0451(5) Uani 1 1 d . . .
H21A H 0.1464 0.2599 0.4600 0.068 Uiso 1 1 calc R . .
H21B H 0.1230 0.2396 0.3497 0.068 Uiso 1 1 calc R . .
H21C H 0.1831 0.2562 0.3538 0.068 Uiso 1 1 calc R . .
O7 O 0.17129(7) 0.20054(5) 0.42918(12) 0.0442(4) Uani 1 1 d . . .
H7B H 0.1851 0.1875 0.3761 0.066 Uiso 1 1 calc R . .

loop_
_atom_site_aniso_label
_atom_site_aniso_U_11
_atom_site_aniso_U_22
_atom_site_aniso_U_33
_atom_site_aniso_U_23
_atom_site_aniso_U_13
_atom_site_aniso_U_12
Ru1 0.01492(7) 0.01132(6) 0.01495(7) 0.000 0.000 -0.00091(7)
C1 0.0181(7) 0.0228(8) 0.0215(8) -0.0006(6) -0.0022(6) -0.0034(6)
C2 0.0273(9) 0.0368(10) 0.0206(8) -0.0019(7) -0.0039(7) -0.0093(8)
C3 0.0320(14) 0.0422(15) 0.0194(12) 0.000 0.000 -0.0081(11)
C4 0.0163(7) 0.0221(7) 0.0248(8) -0.0009(6) -0.0013(6) -0.0039(6)
C5 0.0148(6) 0.0161(7) 0.0210(7) 0.0005(6) -0.0011(6) -0.0029(5)
C6 0.0187(7) 0.0168(7) 0.0236(8) -0.0019(6) 0.0002(6) -0.0011(6)
C7 0.0214(8) 0.0222(8) 0.0238(8) 0.0002(6) 0.0032(6) -0.0008(6)
C8 0.0234(8) 0.0231(8) 0.0270(8) 0.0054(7) 0.0004(7) -0.0049(6)
C9 0.0225(8) 0.0148(7) 0.0318(9) 0.0005(6) -0.0008(7) -0.0029(6)
C10 0.0158(6) 0.0165(6) 0.0246(8) -0.0027(6) -0.0016(6) -0.0014(5)
C11 0.0286(9) 0.0157(7) 0.0316(9) -0.0024(6) 0.0070(7) -0.0004(6)
C12 0.0436(10) 0.0287(9) 0.0430(11) 0.0101(9) 0.0147(10) -0.0071(8)
C13 0.0224(8) 0.0210(7) 0.0276(8) -0.0063(6) -0.0012(7) -0.0010(6)
C18 0.0197(7) 0.0193(7) 0.0221(7) 0.0003(6) 0.0017(6) 0.0012(6)
C15 0.0163(7) 0.0169(7) 0.0224(8) -0.0029(6) -0.0020(6) 0.0027(5)
C14 0.0213(8) 0.0155(7) 0.0275(9) -0.0005(6) -0.0055(7) 0.0022(6)
C17 0.0188(7) 0.0149(7) 0.0215(7) 0.0006(6) -0.0015(6) 0.0010(5)
C16 0.0144(7) 0.0136(6) 0.0210(7) -0.0011(6) -0.0016(6) 0.0011(5)
C19 0.0386(10) 0.0279(9) 0.0273(9) -0.0054(7) 0.0093(8) 0.0132(8)
C20 0.0584(13) 0.0514(13) 0.0327(12) -0.0174(10) 0.0023(10) 0.0053(11)
N1 0.0201(11) 0.0144(11) 0.0171(11) 0.000 0.000 -0.0024(7)
N2 0.0153(6) 0.0143(6) 0.0200(6) -0.0010(5) 0.0010(5) -0.0011(5)
N7 0.0169(5) 0.0159(5) 0.0191(6) -0.0006(5) -0.0003(6) -0.0011(4)
N8 0.0218(7) 0.0207(6) 0.0222(7) -0.0034(5) 0.0019(6) 0.0058(5)
N6 0.0245(7) 0.0168(6) 0.0261(7) -0.0014(5) -0.0018(6) 0.0051(5)
N5 0.0432(9) 0.0147(7) 0.0327(9) 0.0024(6) 0.0043(7) 0.0038(6)
N4 0.0243(7) 0.0148(6) 0.0223(7) 0.0011(5) 0.0037(6) 0.0001(5)
O1 0.089(2) 0.0167(11) 0.0151(10) 0.000 0.000 -0.0135(10)
O2 0.0367(6) 0.0158(5) 0.0247(6) -0.0008(5) 0.0106(5) 0.0013(5)
Cl1 0.0343(2) 0.0338(2) 0.0302(2) 0.00431(18) 0.00712(18) -0.00579(18)
O3 0.1034(16) 0.0473(10) 0.0432(10) 0.0086(8) -0.0221(10) 0.0008(10)
O4 0.0407(9) 0.1303(19) 0.0599(11) -0.0040(12) 0.0143(9) -0.0324(11)
O5 0.1138(17) 0.0342(9) 0.0700(13) 0.0049(9) 0.0508(12) 0.0079(10)
O6 0.0534(9) 0.0345(8) 0.0473(9) 0.0103(7) 0.0161(7) 0.0031(7)
C21 0.0587(14) 0.0439(12) 0.0327(12) 0.0016(9) -0.0052(10) -0.0067(10)
O7 0.0629(10) 0.0414(8) 0.0283(7) -0.0044(6) 0.0077(7) 0.0033(7)

loop_
_atom_type_symbol
_atom_type_description
_atom_type_scat_dispersion_real
_atom_type_scat_dispersion_imag
_atom_type_scat_source
C C 0.0033 0.0016 'International Tables Vol C Tables 4.2.6.8 and 6.1.1.4'
H H 0.0000 0.0000 'International Tables Vol C Tables 4.2.6.8 and 6.1.1.4'
Cl Cl 0.1484 0.1585 'International Tables Vol C Tables 4.2.6.8 and 6.1.1.4'
N N 0.0061 0.0033 'International Tables Vol C Tables 4.2.6.8 and 6.1.1.4'
O O 0.0106 0.0060 'International Tables Vol C Tables 4.2.6.8 and 6.1.1.4'
Ru Ru -1.2594 0.8363 'International Tables Vol C Tables 4.2.6.8 and 6.1.1.4'

loop_
_geom_angle_atom_site_label_1
_geom_angle_atom_site_label_2
_geom_angle_atom_site_label_3
_geom_angle
_geom_angle_site_symmetry_1
_geom_angle_site_symmetry_3
_geom_angle_publ_flag
N1 Ru1 O1 180.000(1) . . ?
N1 Ru1 N7 92.08(4) . . ?
O1 Ru1 N7 87.92(4) . . ?
N1 Ru1 N7 92.07(4) . 14 ?
O1 Ru1 N7 87.93(4) . 14 ?
N7 Ru1 N7 175.85(8) . 14 ?
N1 Ru1 N2 78.03(4) . 14 ?
O1 Ru1 N2 101.97(4) . 14 ?
N7 Ru1 N2 95.74(5) . 14 ?
N7 Ru1 N2 85.13(5) 14 14 ?
N1 Ru1 N2 78.03(4) . . ?
O1 Ru1 N2 101.97(4) . . ?
N7 Ru1 N2 85.13(5) . . ?
N7 Ru1 N2 95.73(5) 14 . ?
N2 Ru1 N2 156.06(7) 14 . ?
N1 C1 C2 120.73(17) . . ?
N1 C1 C4 111.61(16) . . ?
C2 C1 C4 127.64(15) . . ?
C3 C2 C1 119.39(17) . . ?
C3 C2 H2 120.3 . . ?
C1 C2 H2 120.3 . . ?
C2 C3 C2 119.9(2) . 14 ?
C2 C3 H3 120.1 . . ?
C2 C3 H3 120.1 14 . ?
N2 C4 C1 118.04(14) . . ?
N2 C4 H4 121.0 . . ?
C1 C4 H4 121.0 . . ?
C6 C5 C10 121.28(14) . . ?
C6 C5 N2 119.74(13) . . ?
C10 C5 N2 118.96(14) . . ?
C5 C6 C7 118.34(14) . . ?
C5 C6 C11 121.10(15) . . ?
C7 C6 C11 120.47(15) . . ?
C8 C7 C6 121.94(16) . . ?
C8 C7 H7 119.0 . . ?
C6 C7 H7 119.0 . . ?
C9 C8 C7 118.05(15) . . ?
C9 C8 C12 120.69(16) . . ?
C7 C8 C12 121.25(17) . . ?
C8 C9 C10 122.72(14) . . ?
C8 C9 H9 118.6 . . ?
C10 C9 H9 118.6 . . ?
C9 C10 C5 117.55(14) . . ?
C9 C10 C13 118.41(14) . . ?
C5 C10 C13 124.03(14) . . ?
C6 C11 H11A 109.5 . . ?
C6 C11 H11B 109.5 . . ?
H11A C11 H11B 109.5 . . ?
C6 C11 H11C 109.5 . . ?
H11A C11 H11C 109.5 . . ?
H11B C11 H11C 109.5 . . ?
C8 C12 H12A 109.5 . . ?
C8 C12 H12B 109.5 . . ?
H12A C12 H12B 109.5 . . ?
C8 C12 H12C 109.5 . . ?
H12A C12 H12C 109.5 . . ?
H12B C12 H12C 109.5 . . ?
C10 C13 H13A 109.5 . . ?
C10 C13 H13B 109.5 . . ?
H13A C13 H13B 109.5 . . ?
C10 C13 H13C 109.5 . . ?
H13A C13 H13C 109.5 . . ?
H13B C13 H13C 109.5 . . ?
N7 C18 N8 112.84(14) . . ?
N7 C18 H18 123.6 . . ?
N8 C18 H18 123.6 . . ?
N6 C15 N8 124.02(14) . . ?
N6 C15 C16 129.23(15) . . ?
N8 C15 C16 106.69(13) . . ?
N6 C14 N5 120.02(15) . . ?
N6 C14 N4 122.77(14) . . ?
N5 C14 N4 117.19(16) . . ?
O2 C17 N4 118.00(15) . . ?
O2 C17 C16 129.96(15) . . ?
N4 C17 C16 112.03(14) . . ?
C15 C16 N7 108.33(13) . . ?
C15 C16 C17 117.09(14) . . ?
N7 C16 C17 134.56(13) . . ?
N8 C19 C20 111.09(15) . . ?
N8 C19 H19A 109.4 . . ?
C20 C19 H19A 109.4 . . ?
N8 C19 H19B 109.4 . . ?
C20 C19 H19B 109.4 . . ?
H19A C19 H19B 108.0 . . ?
C19 C20 H20A 109.5 . . ?
C19 C20 H20B 109.5 . . ?
H20A C20 H20B 109.5 . . ?
C19 C20 H20C 109.5 . . ?
H20A C20 H20C 109.5 . . ?
H20B C20 H20C 109.5 . . ?
C1 N1 C1 119.9(2) 14 . ?
C1 N1 Ru1 120.07(11) 14 . ?
C1 N1 Ru1 120.06(11) . . ?
C4 N2 C5 116.07(13) . . ?
C4 N2 Ru1 112.23(10) . . ?
C5 N2 Ru1 130.37(10) . . ?
C18 N7 C16 105.03(12) . . ?
C18 N7 Ru1 121.38(11) . . ?
C16 N7 Ru1 131.87(10) . . ?
C18 N8 C15 107.08(13) . . ?
C18 N8 C19 126.11(15) . . ?
C15 N8 C19 125.98(14) . . ?
C14 N6 C15 112.79(14) . . ?
C14 N5 H5A 118.7(15) . . ?
C14 N5 H5B 118.5(15) . . ?
H5A N5 H5B 122(2) . . ?
C14 N4 C17 125.85(14) . . ?
C14 N4 H4A 117.1 . . ?
C17 N4 H4A 117.1 . . ?
Ru1 O1 H1 116.7(17) . . ?
O4 Cl1 O3 108.53(13) . . ?
O4 Cl1 O6 109.81(13) . . ?
O3 Cl1 O6 109.47(11) . . ?
O4 Cl1 O5 110.10(14) . . ?
O3 Cl1 O5 109.86(13) . . ?
O6 Cl1 O5 109.06(10) . . ?
O7 C21 H21A 109.5 . . ?
O7 C21 H21B 109.5 . . ?
H21A C21 H21B 109.5 . . ?
O7 C21 H21C 109.5 . . ?
H21A C21 H21C 109.5 . . ?
H21B C21 H21C 109.5 . . ?
C21 O7 H7B 109.5 . . ?

loop_
_geom_bond_atom_site_label_1
_geom_bond_atom_site_label_2
_geom_bond_distance
_geom_bond_site_symmetry_2
_geom_bond_publ_flag
Ru1 N1 1.928(2) . ?
Ru1 O1 2.084(2) . ?
Ru1 N7 2.0990(12) . ?
Ru1 N7 2.0990(12) 14 ?
Ru1 N2 2.1221(12) 14 ?
Ru1 N2 2.1221(12) . ?
C1 N1 1.3612(19) . ?
C1 C2 1.392(3) . ?
C1 C4 1.440(2) . ?
C2 C3 1.380(2) . ?
C2 H2 0.9500 . ?
C3 C2 1.380(2) 14 ?
C3 H3 0.9500 . ?
C4 N2 1.299(2) . ?
C4 H4 0.9500 . ?
C5 C6 1.394(2) . ?
C5 C10 1.4102(19) . ?
C5 N2 1.441(2) . ?
C6 C7 1.397(2) . ?
C6 C11 1.504(2) . ?
C7 C8 1.393(2) . ?
C7 H7 0.9500 . ?
C8 C9 1.380(2) . ?
C8 C12 1.508(2) . ?
C9 C10 1.396(2) . ?
C9 H9 0.9500 . ?
C10 C13 1.506(2) . ?
C11 H11A 0.9800 . ?
C11 H11B 0.9800 . ?
C11 H11C 0.9800 . ?
C12 H12A 0.9800 . ?
C12 H12B 0.9800 . ?
C12 H12C 0.9800 . ?
C13 H13A 0.9800 . ?
C13 H13B 0.9800 . ?
C13 H13C 0.9800 . ?
C18 N7 1.319(2) . ?
C18 N8 1.356(2) . ?
C18 H18 0.9500 . ?
C15 N6 1.341(2) . ?
C15 N8 1.364(2) . ?
C15 C16 1.394(2) . ?
C14 N6 1.316(2) . ?
C14 N5 1.336(2) . ?
C14 N4 1.375(2) . ?
C17 O2 1.241(2) . ?
C17 N4 1.388(2) . ?
C17 C16 1.423(2) . ?
C16 N7 1.4061(19) . ?
C19 N8 1.473(2) . ?
C19 C20 1.513(3) . ?
C19 H19A 0.9900 . ?
C19 H19B 0.9900 . ?
C20 H20A 0.9800 . ?
C20 H20B 0.9800 . ?
C20 H20C 0.9800 . ?
N1 C1 1.3611(19) 14 ?
N5 H5A 0.870(10) . ?
N5 H5B 0.869(9) . ?
N4 H4A 0.8800 . ?
O1 H1 0.826(10) . ?
Cl1 O4 1.4062(17) . ?
Cl1 O3 1.4194(18) . ?
Cl1 O6 1.4305(15) . ?
Cl1 O5 1.4367(18) . ?
C21 O7 1.415(3) . ?
C21 H21A 0.9800 . ?
C21 H21B 0.9800 . ?
C21 H21C 0.9800 . ?
O7 H7B 0.8400 . ?

loop_
_geom_hbond_atom_site_label_D
_geom_hbond_atom_site_label_H
_geom_hbond_atom_site_label_A
_geom_hbond_distance_DH
_geom_hbond_distance_HA
_geom_hbond_distance_DA
_geom_hbond_angle_DHA
_geom_hbond_site_symmetry_A
N5 H5A O5 0.870(10) 2.067(10) 2.932(2) 173(2) 1_556
N5 H5B O3 0.869(9) 2.174(10) 3.041(2) 175(2) 10
N4 H4A O6 0.88 2.02 2.899(2) 173 1_556
O1 H1 O2 0.826(10) 1.727(10) 2.5436(14) 170(3) 14
O7 H7B O2 0.84 2.14 2.9519(19) 162.0 1_554

loop_
_geom_torsion_atom_site_label_1
_geom_torsion_atom_site_label_2
_geom_torsion_atom_site_label_3
_geom_torsion_atom_site_label_4
_geom_torsion
_geom_torsion_site_symmetry_1
_geom_torsion_site_symmetry_2
_geom_torsion_site_symmetry_3
_geom_torsion_site_symmetry_4
_geom_torsion_publ_flag
N1 C1 C2 C3 -1.1(3) . . . . ?
C4 C1 C2 C3 -179.77(14) . . . . ?
C1 C2 C3 C2 0.53(13) . . . 14 ?
N1 C1 C4 N2 -0.8(2) . . . . ?
C2 C1 C4 N2 177.95(18) . . . . ?
C10 C5 C6 C7 2.4(2) . . . . ?
N2 C5 C6 C7 -176.27(15) . . . . ?
C10 C5 C6 C11 -174.27(15) . . . . ?
N2 C5 C6 C11 7.0(2) . . . . ?
C5 C6 C7 C8 0.8(3) . . . . ?
C11 C6 C7 C8 177.48(16) . . . . ?
C6 C7 C8 C9 -2.7(3) . . . . ?
C6 C7 C8 C12 178.53(17) . . . . ?
C7 C8 C9 C10 1.5(3) . . . . ?
C12 C8 C9 C10 -179.71(17) . . . . ?
C8 C9 C10 C5 1.5(2) . . . . ?
C8 C9 C10 C13 -177.91(16) . . . . ?
C6 C5 C10 C9 -3.5(2) . . . . ?
N2 C5 C10 C9 175.18(14) . . . . ?
C6 C5 C10 C13 175.88(15) . . . . ?
N2 C5 C10 C13 -5.4(2) . . . . ?
N6 C15 C16 N7 -175.70(15) . . . . ?
N8 C15 C16 N7 1.60(17) . . . . ?
N6 C15 C16 C17 3.2(2) . . . . ?
N8 C15 C16 C17 -179.55(13) . . . . ?
O2 C17 C16 C15 175.71(16) . . . . ?
N4 C17 C16 C15 -4.81(19) . . . . ?
O2 C17 C16 N7 -5.8(3) . . . . ?
N4 C17 C16 N7 173.66(15) . . . . ?
C2 C1 N1 C1 0.55(13) . . . 14 ?
C4 C1 N1 C1 179.42(15) . . . 14 ?
C2 C1 N1 Ru1 -179.45(13) . . . . ?
C4 C1 N1 Ru1 -0.58(15) . . . . ?
N7 Ru1 N1 C1 -94.32(9) . . . 14 ?
N7 Ru1 N1 C1 85.68(9) 14 . . 14 ?
N2 Ru1 N1 C1 1.11(9) 14 . . 14 ?
N2 Ru1 N1 C1 -178.90(9) . . . 14 ?
N7 Ru1 N1 C1 85.68(9) . . . . ?
N7 Ru1 N1 C1 -94.32(9) 14 . . . ?
N2 Ru1 N1 C1 -178.89(9) 14 . . . ?
N2 Ru1 N1 C1 1.10(9) . . . . ?
C1 C4 N2 C5 -166.57(14) . . . . ?
C1 C4 N2 Ru1 1.66(18) . . . . ?
C6 C5 N2 C4 -122.60(16) . . . . ?
C10 C5 N2 C4 58.68(19) . . . . ?
C6 C5 N2 Ru1 71.76(18) . . . . ?
C10 C5 N2 Ru1 -106.97(15) . . . . ?
N1 Ru1 N2 C4 -1.47(10) . . . . ?
O1 Ru1 N2 C4 178.53(10) . . . . ?
N7 Ru1 N2 C4 -94.64(11) . . . . ?
N7 Ru1 N2 C4 89.44(11) 14 . . . ?
N2 Ru1 N2 C4 -1.46(10) 14 . . . ?
N1 Ru1 N2 C5 164.61(13) . . . . ?
O1 Ru1 N2 C5 -15.39(13) . . . . ?
N7 Ru1 N2 C5 71.44(13) . . . . ?
N7 Ru1 N2 C5 -104.48(12) 14 . . . ?
N2 Ru1 N2 C5 164.62(13) 14 . . . ?
N8 C18 N7 C16 0.83(17) . . . . ?
N8 C18 N7 Ru1 -165.88(10) . . . . ?
C15 C16 N7 C18 -1.48(16) . . . . ?
C17 C16 N7 C18 179.95(17) . . . . ?
C15 C16 N7 Ru1 163.23(11) . . . . ?
C17 C16 N7 Ru1 -15.3(2) . . . . ?
N1 Ru1 N7 C18 21.17(12) . . . . ?
O1 Ru1 N7 C18 -158.83(12) . . . . ?
N2 Ru1 N7 C18 -57.01(12) 14 . . . ?
N2 Ru1 N7 C18 98.96(12) . . . . ?
N1 Ru1 N7 C16 -141.48(13) . . . . ?
O1 Ru1 N7 C16 38.52(13) . . . . ?
N2 Ru1 N7 C16 140.35(13) 14 . . . ?
N2 Ru1 N7 C16 -63.68(13) . . . . ?
N7 C18 N8 C15 0.16(18) . . . . ?
N7 C18 N8 C19 170.17(15) . . . . ?
N6 C15 N8 C18 176.39(15) . . . . ?
C16 C15 N8 C18 -1.09(17) . . . . ?
N6 C15 N8 C19 6.4(3) . . . . ?
C16 C15 N8 C19 -171.11(15) . . . . ?
C20 C19 N8 C18 -88.9(2) . . . . ?
C20 C19 N8 C15 79.3(2) . . . . ?
N5 C14 N6 C15 174.93(16) . . . . ?
N4 C14 N6 C15 -3.3(2) . . . . ?
N8 C15 N6 C14 -175.75(15) . . . . ?
C16 C15 N6 C14 1.1(2) . . . . ?
N6 C14 N4 C17 1.2(3) . . . . ?
N5 C14 N4 C17 -177.08(15) . . . . ?
O2 C17 N4 C14 -177.33(15) . . . . ?
C16 C17 N4 C14 3.1(2) . . . . ?
